data_1508755
loop_
_publ_author_name
'Cassani, Carlo'
'Melchiorre, Paolo'

_publ_section_title
;
 Direct catalytic enantioselective vinylogous aldol reaction of
 \a-branched enals with isatins.
;
_journal_issue 21
_journal_name_full 'Organic letters'
_journal_page_first 5590
_journal_page_last 5593
_journal_paper_doi 10.1021/ol302711w
_journal_volume 14
_journal_year 2012
_chemical_absolute_configuration ad
_chemical_formula_sum 'C26 H22 Cl N O3'
_chemical_formula_weight 431.90
_chemical_name_systematic
; 
 ? 
;
_space_group_IT_number 5
_symmetry_cell_setting monoclinic
_symmetry_space_group_name_Hall 'C 2y'
_symmetry_space_group_name_H-M 'C 1 2 1'
_atom_sites_solution_hydrogens geom
_atom_sites_solution_primary direct
_atom_sites_solution_secondary difmap
_audit_creation_method SHELXL-97
_cell_angle_alpha 90.00
_cell_angle_beta 117.976(7)
_cell_angle_gamma 90.00
_cell_formula_units_Z 4
_cell_length_a 26.891(4)
_cell_length_b 6.5139(9)
_cell_length_c 13.524(2)
_cell_measurement_reflns_used 3621
_cell_measurement_temperature 100(2)
_cell_measurement_theta_max 33.63
_cell_measurement_theta_min 2.93
_cell_volume 2092.1(5)
_computing_cell_refinement 'Bruker APEX2 v2011.4-0'
_computing_data_collection 'Bruker APEX2 v2011.4-0'
_computing_data_reduction 'Bruker SAINT V7.60A'
_computing_molecular_graphics 'Bruker SHELXTL'
_computing_publication_material 'Bruker SHELXTL'
_computing_structure_refinement 'SHELXS-97 (Sheldrick, 2008)'
_computing_structure_solution Sir2011
_diffrn_ambient_temperature 100(2)
_diffrn_detector_area_resol_mean 512
_diffrn_detector_type '4K CCD area detector APEX II'
_diffrn_measured_fraction_theta_full 0.978
_diffrn_measured_fraction_theta_max 0.869
_diffrn_measurement_device_type 'Kappa 4-axis goniometer bruker-nonius'
_diffrn_measurement_method
;
 Fullsphere data collection, phi and omega scans
;
_diffrn_measurement_specimen_support 'magnetic support whith MicroMount'
_diffrn_radiation_monochromator 'Multilayer Montel 200 mirrors'
_diffrn_radiation_type MoK\a
_diffrn_radiation_wavelength 0.71073
_diffrn_reflns_av_R_equivalents 0.0568
_diffrn_reflns_av_sigmaI/netI 0.0822
_diffrn_reflns_limit_h_max 32
_diffrn_reflns_limit_h_min -40
_diffrn_reflns_limit_k_max 9
_diffrn_reflns_limit_k_min -9
_diffrn_reflns_limit_l_max 21
_diffrn_reflns_limit_l_min -21
_diffrn_reflns_number 12374
_diffrn_reflns_theta_full 25.00
_diffrn_reflns_theta_max 34.54
_diffrn_reflns_theta_min 1.70
_diffrn_source 'rotating anode X-ray tube'
_diffrn_source_current 70
_diffrn_source_power 50
_diffrn_source_size '3 mm x 0.3 mm fine focus'
_diffrn_source_type 'Bruker-Nonius FR 591'
_exptl_absorpt_coefficient_mu 0.212
_exptl_absorpt_correction_T_max 0.9895
_exptl_absorpt_correction_T_min 0.9589
_exptl_absorpt_correction_type empirical
_exptl_absorpt_process_details
; 
 SADABS Version 2008/1 Bruker-Nonius
 Blessing, Acta Cryst. (1995) A51 33-38
;
_exptl_crystal_colour colourless
_exptl_crystal_density_diffrn 1.371
_exptl_crystal_density_method 'not measured'
_exptl_crystal_description needle
_exptl_crystal_F_000 904
_exptl_crystal_size_max 0.20
_exptl_crystal_size_mid 0.05
_exptl_crystal_size_min 0.05
_refine_diff_density_max 0.374
_refine_diff_density_min -0.264
_refine_diff_density_rms 0.060
_refine_ls_abs_structure_details 'Flack H D (1983), Acta Cryst. A39, 876-881'
_refine_ls_abs_structure_Flack -0.02(4)
_refine_ls_extinction_method none
_refine_ls_goodness_of_fit_ref 1.051
_refine_ls_hydrogen_treatment noref
_refine_ls_matrix_type full
_refine_ls_number_parameters 292
_refine_ls_number_reflns 6476
_refine_ls_number_restraints 7
_refine_ls_restrained_S_all 1.051
_refine_ls_R_factor_all 0.0635
_refine_ls_R_factor_gt 0.0441
_refine_ls_shift/su_max 0.001
_refine_ls_shift/su_mean 0.000
_refine_ls_structure_factor_coef Fsqd
_refine_ls_weighting_details 'calc w=1/[\s^2^(Fo^2^)+(0.0548P)^2^+0.4240P] where P=(Fo^2^+2Fc^2^)/3'
_refine_ls_weighting_scheme calc
_refine_ls_wR_factor_gt 0.1027
_refine_ls_wR_factor_ref 0.1092
_reflns_number_gt 5559
_reflns_number_total 6476
_reflns_threshold_expression >2sigma(I)
_cod_data_source_file ol302711w_si_003.cif
_cod_data_source_block csh1138ca_0m
_cod_depositor_comments
;
The following automatic conversions were performed:
'_diffrn_measurement_specimen_suppport' tag replaced with
'_diffrn_measurement_specimen_support'.

Automatic conversion script
Id: cif_correct_tags 1440 2010-10-19 06:21:57Z saulius 

The following automatic conversions were performed:

'_symmetry_cell_setting' value 'Monoclinic' changed to 'monoclinic'
according to /home/saulius/struct/CIF-dictionaries/cif_core.dic
dictionary named 'cif_core.dic' version 2.4.2 from 2011-04-26.

Automatic conversion script
Id: cif_fix_values 1891 2012-01-12 08:04:46Z andrius 
;
_cod_original_sg_symbol_H-M C2
_cod_database_code 1508755

loop_
_symmetry_equiv_pos_as_xyz
'x, y, z'
'-x, y, -z'
'x+1/2, y+1/2, z'
'-x+1/2, y+1/2, -z'

loop_
_atom_site_label
_atom_site_type_symbol
_atom_site_fract_x
_atom_site_fract_y
_atom_site_fract_z
_atom_site_U_iso_or_equiv
_atom_site_adp_type
_atom_site_occupancy
_atom_site_symmetry_multiplicity
_atom_site_calc_flag
_atom_site_refinement_flags
_atom_site_disorder_assembly
_atom_site_disorder_group
Cl1 Cl 0.318103(14) 0.83472(5) 0.47844(3) 0.02236(8) Uani 1 1 d . . .
N1 N 0.27263(4) 0.7289(2) 0.85984(10) 0.0162(2) Uani 1 1 d . . .
O1 O 0.33228(4) 0.63407(18) 1.04098(9) 0.0212(2) Uani 1 1 d . . .
O2 O 0.41390(4) 0.75376(16) 0.94587(9) 0.01662(18) Uani 1 1 d . A .
O3 O 0.43494(5) 0.8425(2) 1.12728(10) 0.0195(2) Uani 0.88 1 d P A 1
H3 H 0.4058 0.7943 1.1266 0.029 Uiso 0.88 1 calc PR A 1
O3' O 0.4977(4) 0.8331(16) 1.1090(9) 0.0266(17) Uani 0.13 1 d PU A 2
H3' H 0.5102 0.8472 1.0630 0.040 Uiso 0.13 1 calc PR A 2
C1 C 0.36416(5) 0.6285(2) 0.89425(11) 0.0138(2) Uani 1 1 d . . .
C2 C 0.32304(5) 0.6638(2) 0.94450(11) 0.0158(2) Uani 1 1 d . . .
C3 C 0.27589(5) 0.7584(2) 0.75984(11) 0.0153(2) Uani 1 1 d . . .
C4 C 0.23506(5) 0.8344(2) 0.65878(11) 0.0190(2) Uani 1 1 d . . .
H4 H 0.1989 0.8716 0.6489 0.023 Uiso 1 1 calc R . .
C5 C 0.24877(5) 0.8547(2) 0.57167(12) 0.0201(2) Uani 1 1 d . . .
H5 H 0.2215 0.9049 0.5009 0.024 Uiso 1 1 calc R . .
C6 C 0.30213(5) 0.8018(2) 0.58818(11) 0.0180(2) Uani 1 1 d . . .
C7 C 0.34342(5) 0.7231(2) 0.69050(12) 0.0170(2) Uani 1 1 d . . .
H7 H 0.3796 0.6851 0.7006 0.020 Uiso 1 1 calc R . .
C8 C 0.32935(5) 0.7031(2) 0.77584(11) 0.0145(2) Uani 1 1 d . . .
C9 C 0.22362(5) 0.7777(2) 0.87466(13) 0.0212(3) Uani 1 1 d . . .
H9A H 0.2153 0.9261 0.8610 0.025 Uiso 1 1 calc R . .
H9B H 0.2324 0.7485 0.9530 0.025 Uiso 1 1 calc R . .
C10 C 0.17192(5) 0.6560(2) 0.79644(12) 0.0184(2) Uani 1 1 d . . .
C11 C 0.11899(5) 0.7495(3) 0.74993(13) 0.0231(3) Uani 1 1 d . . .
H11 H 0.1156 0.8872 0.7690 0.028 Uiso 1 1 calc R . .
C12 C 0.07136(6) 0.6423(3) 0.67605(14) 0.0278(3) Uani 1 1 d . . .
H12 H 0.0355 0.7071 0.6444 0.033 Uiso 1 1 calc R . .
C13 C 0.07599(6) 0.4401(3) 0.64819(14) 0.0268(3) Uani 1 1 d . . .
H13 H 0.0434 0.3674 0.5968 0.032 Uiso 1 1 calc R . .
C14 C 0.12834(6) 0.3446(3) 0.69569(12) 0.0244(3) Uani 1 1 d . . .
H14 H 0.1315 0.2058 0.6778 0.029 Uiso 1 1 calc R . .
C15 C 0.17612(6) 0.4526(2) 0.76954(13) 0.0218(3) Uani 1 1 d . . .
H15 H 0.2118 0.3871 0.8018 0.026 Uiso 1 1 calc R . .
C16 C 0.38126(5) 0.4020(2) 0.90207(11) 0.0164(2) Uani 1 1 d . . .
H16 H 0.3989 0.3832 0.8521 0.020 Uiso 1 1 calc R . .
C17 C 0.42547(5) 0.3521(2) 1.01909(11) 0.0179(2) Uani 1 1 d . . .
H17 H 0.4307 0.2122 1.0415 0.021 Uiso 1 1 calc R . .
C18 C 0.45787(5) 0.4926(2) 1.09360(11) 0.0165(2) Uani 1 1 d . A .
C19 C 0.45050(5) 0.7194(2) 1.06247(12) 0.0181(2) Uani 1 1 d . . .
H19 H 0.4884 0.7693 1.0767 0.022 Uiso 0.88 1 calc PR A 1
H19' H 0.4283 0.7726 1.0991 0.022 Uiso 0.13 1 d PR A 2
C20 C 0.33148(6) 0.2528(2) 0.86156(14) 0.0230(3) Uani 1 1 d . . .
H20A H 0.3446 0.1131 0.8601 0.035 Uiso 1 1 calc R . .
H20B H 0.3030 0.2918 0.7861 0.035 Uiso 1 1 calc R . .
H20C H 0.3150 0.2582 0.9126 0.035 Uiso 1 1 calc R . .
C21 C 0.50229(5) 0.4327(2) 1.20689(12) 0.0181(2) Uani 1 1 d . . .
C22 C 0.52915(6) 0.2417(3) 1.22173(13) 0.0222(3) Uani 1 1 d . A .
H22 H 0.5202 0.1563 1.1587 0.027 Uiso 1 1 calc R . .
C23 C 0.56883(6) 0.1759(3) 1.32782(14) 0.0274(3) Uani 1 1 d . . .
H23 H 0.5863 0.0457 1.3365 0.033 Uiso 1 1 calc R A .
C24 C 0.58288(6) 0.2992(3) 1.42068(14) 0.0287(4) Uani 1 1 d . A .
H24 H 0.6094 0.2533 1.4931 0.034 Uiso 1 1 calc R . .
C25 C 0.55773(6) 0.4906(3) 1.40676(14) 0.0278(3) Uani 1 1 d . . .
H25 H 0.5678 0.5765 1.4701 0.033 Uiso 1 1 calc R A .
C26 C 0.51797(6) 0.5585(3) 1.30125(13) 0.0233(3) Uani 1 1 d . A .
H26 H 0.5014 0.6904 1.2931 0.028 Uiso 1 1 calc R . .

loop_
_atom_site_aniso_label
_atom_site_aniso_U_11
_atom_site_aniso_U_22
_atom_site_aniso_U_33
_atom_site_aniso_U_23
_atom_site_aniso_U_13
_atom_site_aniso_U_12
Cl1 0.02846(15) 0.02372(16) 0.01686(13) 0.00146(12) 0.01226(11) -0.00288(13)
N1 0.0156(4) 0.0194(5) 0.0163(5) -0.0015(4) 0.0096(4) 0.0001(4)
O1 0.0208(4) 0.0277(6) 0.0185(5) -0.0004(4) 0.0121(4) -0.0013(4)
O2 0.0147(3) 0.0166(4) 0.0180(4) -0.0008(4) 0.0072(3) -0.0032(3)
O3 0.0224(4) 0.0189(5) 0.0181(5) -0.0036(5) 0.0102(4) -0.0009(5)
O3' 0.025(3) 0.022(3) 0.033(4) -0.007(3) 0.013(3) -0.010(3)
C1 0.0128(4) 0.0153(5) 0.0143(5) -0.0007(4) 0.0073(4) -0.0009(4)
C2 0.0157(4) 0.0158(5) 0.0179(6) -0.0012(4) 0.0096(4) -0.0016(4)
C3 0.0154(4) 0.0142(5) 0.0169(5) -0.0018(4) 0.0080(4) -0.0002(4)
C4 0.0167(5) 0.0191(6) 0.0206(5) 0.0001(5) 0.0084(4) 0.0017(5)
C5 0.0200(5) 0.0184(6) 0.0190(5) 0.0022(5) 0.0067(4) 0.0003(5)
C6 0.0215(5) 0.0175(6) 0.0153(5) 0.0006(4) 0.0090(4) -0.0015(4)
C7 0.0190(5) 0.0167(6) 0.0170(5) 0.0004(5) 0.0099(4) -0.0003(4)
C8 0.0147(4) 0.0141(5) 0.0153(5) -0.0001(4) 0.0077(4) 0.0000(4)
C9 0.0159(5) 0.0262(7) 0.0244(6) -0.0062(5) 0.0120(5) -0.0001(5)
C10 0.0159(5) 0.0236(7) 0.0184(6) 0.0007(5) 0.0103(4) 0.0002(5)
C11 0.0175(5) 0.0293(7) 0.0256(7) 0.0012(6) 0.0126(5) 0.0034(5)
C12 0.0162(5) 0.0427(9) 0.0257(7) 0.0015(7) 0.0109(5) 0.0019(6)
C13 0.0192(6) 0.0393(9) 0.0229(7) -0.0025(6) 0.0107(5) -0.0086(6)
C14 0.0243(6) 0.0268(7) 0.0235(6) -0.0024(6) 0.0125(5) -0.0048(6)
C15 0.0195(5) 0.0234(7) 0.0226(6) 0.0001(5) 0.0099(5) 0.0004(5)
C16 0.0153(5) 0.0151(5) 0.0163(5) -0.0018(4) 0.0055(4) 0.0005(4)
C17 0.0177(5) 0.0168(6) 0.0172(5) 0.0007(5) 0.0066(4) 0.0011(5)
C18 0.0144(5) 0.0198(6) 0.0152(5) -0.0005(4) 0.0067(4) -0.0004(4)
C19 0.0155(5) 0.0202(6) 0.0175(6) -0.0024(5) 0.0068(4) -0.0019(4)
C20 0.0198(5) 0.0166(6) 0.0252(7) -0.0016(5) 0.0044(5) -0.0031(5)
C21 0.0130(5) 0.0241(7) 0.0171(6) 0.0008(5) 0.0070(4) -0.0013(4)
C22 0.0174(5) 0.0263(7) 0.0201(6) 0.0009(5) 0.0065(5) 0.0018(5)
C23 0.0174(5) 0.0338(8) 0.0256(7) 0.0061(6) 0.0055(5) 0.0047(6)
C24 0.0159(5) 0.0425(10) 0.0197(6) 0.0046(6) 0.0017(5) -0.0018(6)
C25 0.0200(6) 0.0390(9) 0.0188(7) -0.0025(6) 0.0043(5) -0.0042(6)
C26 0.0184(5) 0.0302(8) 0.0187(6) -0.0038(5) 0.0066(5) -0.0032(5)

loop_
_atom_type_symbol
_atom_type_description
_atom_type_scat_dispersion_real
_atom_type_scat_dispersion_imag
_atom_type_scat_source
C C 0.0033 0.0016 'International Tables Vol C Tables 4.2.6.8 and 6.1.1.4'
H H 0.0000 0.0000 'International Tables Vol C Tables 4.2.6.8 and 6.1.1.4'
N N 0.0061 0.0033 'International Tables Vol C Tables 4.2.6.8 and 6.1.1.4'
O O 0.0106 0.0060 'International Tables Vol C Tables 4.2.6.8 and 6.1.1.4'
Cl Cl 0.1484 0.1585 'International Tables Vol C Tables 4.2.6.8 and 6.1.1.4'

loop_
_geom_angle_atom_site_label_1
_geom_angle_atom_site_label_2
_geom_angle_atom_site_label_3
_geom_angle
C2 N1 C3 111.24(10)
C2 N1 C9 123.85(12)
C3 N1 C9 124.71(11)
C19 O2 C1 116.66(10)
O2 C1 C8 107.82(10)
O2 C1 C16 109.38(9)
C8 C1 C16 113.57(11)
O2 C1 C2 113.11(10)
C8 C1 C2 101.60(10)
C16 C1 C2 111.20(10)
O1 C2 N1 124.55(12)
O1 C2 C1 127.54(11)
N1 C2 C1 107.88(11)
C4 C3 C8 121.86(12)
C4 C3 N1 128.31(11)
C8 C3 N1 109.81(11)
C3 C4 C5 117.82(12)
C6 C5 C4 120.20(13)
C5 C6 C7 121.96(13)
C5 C6 Cl1 118.81(11)
C7 C6 Cl1 119.22(10)
C8 C7 C6 117.33(12)
C7 C8 C3 120.82(12)
C7 C8 C1 129.97(11)
C3 C8 C1 109.21(11)
N1 C9 C10 112.47(12)
C15 C10 C11 119.14(14)
C15 C10 C9 121.29(12)
C11 C10 C9 119.56(13)
C12 C11 C10 120.44(15)
C11 C12 C13 120.09(14)
C14 C13 C12 119.88(15)
C13 C14 C15 119.92(17)
C10 C15 C14 120.51(14)
C17 C16 C20 111.48(12)
C17 C16 C1 110.12(11)
C20 C16 C1 113.69(11)
C18 C17 C16 124.01(14)
C17 C18 C21 121.41(13)
C17 C18 C19 120.08(12)
C21 C18 C19 118.50(12)
O3' C19 O3 83.4(4)
O3' C19 O2 116.1(5)
O3 C19 O2 110.48(11)
O3' C19 C18 115.7(5)
O3 C19 C18 115.08(12)
O2 C19 C18 112.90(11)
C26 C21 C22 118.14(13)
C26 C21 C18 122.47(13)
C22 C21 C18 119.38(13)
C23 C22 C21 120.88(15)
C24 C23 C22 120.40(16)
C23 C24 C25 119.29(14)
C24 C25 C26 120.98(16)
C25 C26 C21 120.26(16)

loop_
_geom_bond_atom_site_label_1
_geom_bond_atom_site_label_2
_geom_bond_distance
Cl1 C6 1.7410(15)
N1 C2 1.3684(17)
N1 C3 1.4088(18)
N1 C9 1.4582(17)
O1 C2 1.2237(17)
O2 C19 1.4314(17)
O2 C1 1.4373(15)
O3 C19 1.3893(18)
O3' C19 1.343(8)
C1 C8 1.5067(18)
C1 C16 1.5345(19)
C1 C2 1.5629(18)
C3 C4 1.3823(18)
C3 C8 1.3970(17)
C4 C5 1.396(2)
C5 C6 1.3882(19)
C6 C7 1.4031(19)
C7 C8 1.3792(19)
C9 C10 1.5165(19)
C10 C15 1.393(2)
C10 C11 1.3972(18)
C11 C12 1.388(2)
C12 C13 1.392(3)
C13 C14 1.390(2)
C14 C15 1.393(2)
C16 C17 1.5027(18)
C16 C20 1.532(2)
C17 C18 1.3376(19)
C18 C21 1.4865(19)
C18 C19 1.523(2)
C21 C26 1.405(2)
C21 C22 1.405(2)
C22 C23 1.395(2)
C23 C24 1.386(3)
C24 C25 1.388(3)
C25 C26 1.394(2)

loop_
_geom_torsion_atom_site_label_1
_geom_torsion_atom_site_label_2
_geom_torsion_atom_site_label_3
_geom_torsion_atom_site_label_4
_geom_torsion
C19 O2 C1 C8 174.69(11)
C19 O2 C1 C16 -61.37(14)
C19 O2 C1 C2 63.17(14)
C3 N1 C2 O1 177.13(14)
C9 N1 C2 O1 2.0(2)
C3 N1 C2 C1 -4.83(15)
C9 N1 C2 C1 -179.99(12)
O2 C1 C2 O1 -61.81(18)
C8 C1 C2 O1 -177.10(14)
C16 C1 C2 O1 61.74(18)
O2 C1 C2 N1 120.23(12)
C8 C1 C2 N1 4.94(13)
C16 C1 C2 N1 -116.23(12)
C2 N1 C3 C4 -175.81(14)
C9 N1 C3 C4 -0.7(2)
C2 N1 C3 C8 2.66(16)
C9 N1 C3 C8 177.77(13)
C8 C3 C4 C5 0.0(2)
N1 C3 C4 C5 178.34(14)
C3 C4 C5 C6 -0.8(2)
C4 C5 C6 C7 1.3(2)
C4 C5 C6 Cl1 -178.57(12)
C5 C6 C7 C8 -1.1(2)
Cl1 C6 C7 C8 178.82(11)
C6 C7 C8 C3 0.3(2)
C6 C7 C8 C1 -178.70(13)
C4 C3 C8 C7 0.2(2)
N1 C3 C8 C7 -178.40(13)
C4 C3 C8 C1 179.40(13)
N1 C3 C8 C1 0.81(15)
O2 C1 C8 C7 56.59(18)
C16 C1 C8 C7 -64.79(18)
C2 C1 C8 C7 175.72(14)
O2 C1 C8 C3 -122.54(12)
C16 C1 C8 C3 116.09(12)
C2 C1 C8 C3 -3.40(13)
C2 N1 C9 C10 -124.33(15)
C3 N1 C9 C10 61.16(19)
N1 C9 C10 C15 37.0(2)
N1 C9 C10 C11 -142.80(14)
C15 C10 C11 C12 -1.3(2)
C9 C10 C11 C12 178.42(14)
C10 C11 C12 C13 0.4(3)
C11 C12 C13 C14 0.9(3)
C12 C13 C14 C15 -1.1(2)
C11 C10 C15 C14 1.1(2)
C9 C10 C15 C14 -178.63(14)
C13 C14 C15 C10 0.1(2)
O2 C1 C16 C17 47.44(14)
C8 C1 C16 C17 167.93(10)
C2 C1 C16 C17 -78.20(13)
O2 C1 C16 C20 173.36(12)
C8 C1 C16 C20 -66.15(15)
C2 C1 C16 C20 47.71(16)
C20 C16 C17 C18 -147.36(14)
C1 C16 C17 C18 -20.21(18)
C16 C17 C18 C21 -177.82(12)
C16 C17 C18 C19 1.0(2)
C1 O2 C19 O3' 178.1(5)
C1 O2 C19 O3 -89.31(14)
C1 O2 C19 C18 41.15(15)
C17 C18 C19 O3' -146.6(5)
C21 C18 C19 O3' 32.2(5)
C17 C18 C19 O3 118.60(14)
C21 C18 C19 O3 -62.57(16)
C17 C18 C19 O2 -9.50(18)
C21 C18 C19 O2 169.33(11)
C17 C18 C21 C26 -148.78(14)
C19 C18 C21 C26 32.40(19)
C17 C18 C21 C22 29.92(19)
C19 C18 C21 C22 -148.90(13)
C26 C21 C22 C23 2.2(2)
C18 C21 C22 C23 -176.54(14)
C21 C22 C23 C24 -0.6(2)
C22 C23 C24 C25 -1.1(2)
C23 C24 C25 C26 1.1(2)
C24 C25 C26 C21 0.5(2)
C22 C21 C26 C25 -2.2(2)
C18 C21 C26 C25 176.55(14)
